data_7701906
loop_
_publ_author_name
'Xiong, Jun'
'Kubo, Kazuya'
'L\"u, Shao-Fang'
'Li, Ming'
'Nakamura, Takayoshi'

_publ_section_title
;
 Supramolecular self-assembly for designing non-centrosymmetric crystals
 based on Keggin polyoxometallates and crown ether.
;
_journal_issue 39
_journal_name_full 'Dalton transactions (Cambridge, England : 2003)'
_journal_page_first 14001
_journal_page_last 14007
_journal_paper_doi 10.1039/c8dt02910e
_journal_volume 47
_journal_year 2018
_chemical_absolute_configuration ab
_chemical_formula_sum 'C47 H69 Mo12 N6 O52 P'
_chemical_formula_weight 2732.33
_space_group_IT_number 1
_space_group_name_Hall 'P 1'
_space_group_name_H-M_alt 'P 1'
_symmetry_cell_setting triclinic
_symmetry_space_group_name_Hall 'P 1'
_symmetry_space_group_name_H-M 'P 1'
_atom_sites_solution_hydrogens geom
_atom_sites_solution_primary direct
_atom_sites_solution_secondary difmap
_audit_creation_method SHELXL-97
_audit_update_record
;
2018-05-18 deposited with the CCDC.
2018-09-19 downloaded from the CCDC.
;
_cell_angle_alpha 109.54(3)
_cell_angle_beta 100.03(3)
_cell_angle_gamma 100.60(3)
_cell_formula_units_Z 1
_cell_length_a 11.480(2)
_cell_length_b 12.280(3)
_cell_length_c 15.587(3)
_cell_measurement_temperature 150(2)
_cell_volume 1968.5(9)
_computing_structure_refinement 'SHELXL-97 (Sheldrick, 1997)'
_computing_structure_solution 'SHELXS-97 (Sheldrick, 1990)'
_diffrn_ambient_temperature 150(2)
_diffrn_measured_fraction_theta_full 0.996
_diffrn_measured_fraction_theta_max 0.996
_diffrn_radiation_monochromator graphite
_diffrn_radiation_source 'fine-focus sealed tube'
_diffrn_radiation_type MoK\a
_diffrn_radiation_wavelength 0.71073
_diffrn_reflns_av_R_equivalents 0.0312
_diffrn_reflns_av_sigmaI/netI 0.0503
_diffrn_reflns_limit_h_max 13
_diffrn_reflns_limit_h_min -13
_diffrn_reflns_limit_k_max 14
_diffrn_reflns_limit_k_min -14
_diffrn_reflns_limit_l_max 18
_diffrn_reflns_limit_l_min -15
_diffrn_reflns_number 15644
_diffrn_reflns_theta_full 25.10
_diffrn_reflns_theta_max 25.10
_diffrn_reflns_theta_min 3.00
_exptl_absorpt_coefficient_mu 1.971
_exptl_crystal_colour Brown
_exptl_crystal_density_diffrn 2.305
_exptl_crystal_density_method 'not measured'
_exptl_crystal_description Block
_exptl_crystal_F_000 1328.0
_refine_diff_density_max 3.305
_refine_diff_density_min -1.017
_refine_diff_density_rms 0.257
_refine_ls_abs_structure_details 'Flack H D (1983), Acta Cryst. A39, 876-881'
_refine_ls_abs_structure_Flack 0.00
_refine_ls_extinction_method none
_refine_ls_goodness_of_fit_ref 1.136
_refine_ls_hydrogen_treatment mixed
_refine_ls_matrix_type full
_refine_ls_number_parameters 1063
_refine_ls_number_reflns 11774
_refine_ls_number_restraints 3
_refine_ls_restrained_S_all 1.136
_refine_ls_R_factor_all 0.0415
_refine_ls_R_factor_gt 0.0412
_refine_ls_shift/su_max 0.001
_refine_ls_shift/su_mean 0.000
_refine_ls_structure_factor_coef Fsqd
_refine_ls_weighting_details 'calc w=1/[\s^2^(Fo^2^)+(0.0693P)^2^+0.2169P] where P=(Fo^2^+2Fc^2^)/3'
_refine_ls_weighting_scheme calc
_refine_ls_wR_factor_gt 0.0910
_refine_ls_wR_factor_ref 0.0926
_reflns_number_gt 11663
_reflns_number_total 11774
_reflns_threshold_expression >2sigma(I)
_cod_data_source_file c8dt02910e2.cif
_cod_data_source_block shelx_CCDC1
_cod_original_cell_volume 1968.5(7)
_cod_original_formula_sum ' C47 H69 Mo12 N6 O52 P'
_cod_database_code 7701906

loop_
_symmetry_equiv_pos_as_xyz
'x, y, z'

loop_
_atom_site_label
_atom_site_type_symbol
_atom_site_fract_x
_atom_site_fract_y
_atom_site_fract_z
_atom_site_U_iso_or_equiv
_atom_site_adp_type
_atom_site_occupancy
_atom_site_symmetry_multiplicity
_atom_site_calc_flag
_atom_site_refinement_flags
P1 P 0.63169(15) 0.81894(15) 0.28608(12) 0.0148(2) Uani 1 1 d .
Mo1 Mo 0.92379(4) 0.90441(4) 0.44635(3) 0.01810(12) Uani 1 1 d .
Mo2 Mo 0.38059(4) 0.91059(4) 0.36729(3) 0.01774(11) Uani 1 1 d .
Mo3 Mo 0.88261(4) 1.03779(4) 0.28467(4) 0.02021(12) Uani 1 1 d .
Mo4 Mo 0.59632(5) 0.91324(5) 0.09149(4) 0.02250(12) Uani 1 1 d .
Mo5 Mo 0.66034(4) 0.52242(4) 0.25108(4) 0.01979(12) Uani 1 1 d .
Mo6 Mo 0.59581(4) 1.11367(4) 0.33077(4) 0.01943(12) Uani 1 1 d .
Mo7 Mo 0.58377(5) 0.61654(4) 0.04986(3) 0.02140(12) Uani 1 1 d .
Mo8 Mo 0.34900(4) 0.73427(4) 0.11634(3) 0.01916(12) Uani 1 1 d .
Mo9 Mo 0.66838(4) 1.02877(4) 0.51774(3) 0.01798(11) Uani 1 1 d .
Mo10 Mo 0.89413(4) 0.74375(4) 0.21309(4) 0.01928(12) Uani 1 1 d .
Mo11 Mo 0.65624(4) 0.70844(4) 0.47118(3) 0.01908(12) Uani 1 1 d .
Mo12 Mo 0.39328(4) 0.59225(4) 0.29123(3) 0.01918(12) Uani 1 1 d .
C17 C 0.1365(7) 0.9317(6) 0.8410(5) 0.0366(16) Uani 1 1 d .
H19 H 0.1704 0.9954 0.8985 0.044 Uiso 1 1 calc R
N2 N 0.2936(7) 0.8397(7) 0.8773(5) 0.056(2) Uani 1 1 d .
H2A H 0.3248 0.8990 0.9303 0.067 Uiso 1 1 calc R
H2B H 0.3271 0.7812 0.8621 0.067 Uiso 1 1 calc R
N3 N 0.3127(8) 0.4694(6) 0.5081(6) 0.0516(19) Uani 1 1 d .
H3 H 0.3367 0.5452 0.5217 0.062 Uiso 1 1 calc R
N4 N 0.0809(6) 0.2682(6) 0.5503(5) 0.0386(15) Uani 1 1 d .
H4A H 0.0542 0.1926 0.5364 0.046 Uiso 1 1 calc R
H4B H 0.0480 0.3178 0.5848 0.046 Uiso 1 1 calc R
N5 N -0.0172(7) 0.1898(7) 0.0789(6) 0.0523(19) Uani 1 1 d .
H5A H -0.0347 0.1159 0.0727 0.063 Uiso 1 1 calc R
N6 N 0.1977(7) 0.3855(6) 0.0211(5) 0.0490(18) Uani 1 1 d .
H6A H 0.2171 0.4588 0.0261 0.059 Uiso 1 1 calc R
H6B H 0.2367 0.3365 -0.0064 0.059 Uiso 1 1 calc R
O1 O 0.7701(4) 0.8588(4) 0.3013(3) 0.0200(8) Uani 1 1 d .
O2 O 0.5672(3) 0.7853(3) 0.1828(3) 0.0204(8) Uani 1 1 d .
O3 O 0.5987(3) 0.7087(3) 0.3125(3) 0.0191(8) Uani 1 1 d .
O4 O 0.5885(3) 0.9218(3) 0.3475(3) 0.0202(8) Uani 1 1 d .
O5 O 1.0458(4) 0.9522(4) 0.5390(3) 0.0278(10) Uani 1 1 d .
O6 O 0.6981(4) 1.1067(4) 0.6340(3) 0.0282(10) Uani 1 1 d .
O7 O 0.6918(4) 0.6808(4) 0.5700(3) 0.0271(10) Uani 1 1 d .
O8 O 0.8166(4) 1.0074(4) 0.4993(3) 0.0229(9) Uani 1 1 d .
O9 O 0.6342(4) 0.8588(4) 0.5127(3) 0.0240(9) Uani 1 1 d .
O10 O 0.8216(4) 0.7859(4) 0.4649(3) 0.0234(9) Uani 1 1 d .
O11 O 0.9667(4) 1.0328(4) 0.3963(3) 0.0245(9) Uani 1 1 d .
O12 O 0.6603(4) 1.1444(4) 0.4685(3) 0.0244(9) Uani 1 1 d .
O13 O 0.4847(4) 0.9862(4) 0.4870(3) 0.0219(8) Uani 1 1 d .
O14 O 0.4907(4) 0.6258(4) 0.4217(3) 0.0243(9) Uani 1 1 d .
O15 O 0.6904(4) 0.5641(4) 0.3801(3) 0.0245(9) Uani 1 1 d .
O16 O 0.9746(4) 0.8069(4) 0.3509(3) 0.0244(9) Uani 1 1 d .
O17 O 0.9796(4) 1.1474(4) 0.2714(3) 0.0300(10) Uani 1 1 d .
O18 O 0.7704(4) 1.1102(4) 0.3331(3) 0.0232(9) Uani 1 1 d .
O19 O 0.5967(4) 1.2552(4) 0.3409(3) 0.0250(9) Uani 1 1 d .
O20 O 0.4427(4) 1.0607(4) 0.3462(3) 0.0256(9) Uani 1 1 d .
O21 O 0.2447(4) 0.9304(4) 0.3863(3) 0.0259(10) Uani 1 1 d .
O22 O 0.3723(4) 0.7557(4) 0.3562(3) 0.0221(9) Uani 1 1 d .
O23 O 0.2623(4) 0.5039(4) 0.2920(3) 0.0280(10) Uani 1 1 d .
O24 O 0.4805(4) 0.4819(4) 0.2476(3) 0.0236(9) Uani 1 1 d .
O25 O 0.6804(4) 0.3829(4) 0.2121(3) 0.0297(10) Uani 1 1 d .
O26 O 0.8020(4) 0.6146(4) 0.2479(3) 0.0268(10) Uani 1 1 d .
O27 O 0.9998(4) 0.6803(4) 0.1702(4) 0.0323(11) Uani 1 1 d .
O28 O 0.9433(4) 0.8988(4) 0.2194(3) 0.0244(9) Uani 1 1 d .
O29 O 0.7562(4) 0.9698(4) 0.1617(3) 0.0244(9) Uani 1 1 d .
O30 O 0.5618(4) 1.0292(4) 0.2039(3) 0.0244(9) Uani 1 1 d .
O31 O 0.3405(4) 0.8434(4) 0.2263(3) 0.0224(9) Uani 1 1 d .
O32 O 0.3515(4) 0.6207(4) 0.1836(3) 0.0243(9) Uani 1 1 d .
O33 O 0.5877(4) 0.5354(4) 0.1287(3) 0.0252(9) Uani 1 1 d .
O34 O 0.7610(4) 0.6912(4) 0.1116(3) 0.0264(9) Uani 1 1 d .
O35 O 0.5911(4) 0.9866(4) 0.0179(3) 0.0303(10) Uani 1 1 d .
O36 O 0.4172(4) 0.8427(4) 0.0677(3) 0.0286(10) Uani 1 1 d .
O37 O 0.2023(4) 0.6807(4) 0.0510(3) 0.0320(11) Uani 1 1 d .
O38 O 0.4187(4) 0.6140(4) 0.0313(3) 0.0248(9) Uani 1 1 d .
O39 O 0.5877(4) 0.5157(4) -0.0537(3) 0.0297(10) Uani 1 1 d .
O40 O 0.6045(4) 0.7653(4) 0.0173(3) 0.0285(10) Uani 1 1 d .
O41 O -0.0712(4) 0.4399(4) 0.6060(3) 0.0248(9) Uani 1 1 d .
O42 O -0.0115(4) 0.5404(4) 0.4792(3) 0.0275(10) Uani 1 1 d .
O43 O 0.2352(5) 0.6831(4) 0.5207(5) 0.0419(13) Uani 1 1 d .
O44 O 0.4203(8) 0.7067(5) 0.6567(5) 0.081(3) Uani 1 1 d .
O45 O 0.3613(4) 0.6014(4) 0.7812(4) 0.0334(11) Uani 1 1 d .
O46 O 0.1041(4) 0.4883(4) 0.7523(3) 0.0265(10) Uani 1 1 d .
O47 O 0.1555(4) 0.1877(4) 0.8168(3) 0.0274(10) Uani 1 1 d .
O48 O -0.0970(4) 0.1013(4) 0.8049(4) 0.0363(11) Uani 1 1 d .
O49 O -0.1368(6) -0.0296(6) 0.9121(5) 0.0618(18) Uani 1 1 d .
O50 O 0.0366(5) -0.0379(5) 1.0448(5) 0.0464(14) Uani 1 1 d .
O51 O 0.2881(4) 0.0830(4) 1.0652(3) 0.0337(11) Uani 1 1 d .
O52 O 0.3399(4) 0.2081(4) 0.9490(3) 0.0299(10) Uani 1 1 d .
C1 C -0.0104(6) 0.4875(5) 0.7678(5) 0.0247(13) Uani 1 1 d .
C2 C -0.0338(6) 0.5133(6) 0.8586(5) 0.0341(16) Uani 1 1 d .
H2 H 0.0301 0.5369 0.9121 0.041 Uiso 1 1 calc R
C3 C -0.1540(7) 0.5023(7) 0.8651(6) 0.0388(17) Uani 1 1 d .
H3A H -0.1708 0.5182 0.9237 0.047 Uiso 1 1 calc R
C4 C -0.2508(8) 0.4675(8) 0.7846(6) 0.047(2) Uani 1 1 d .
H4 H -0.3312 0.4582 0.7897 0.056 Uiso 1 1 calc R
C5 C -0.2254(7) 0.4469(7) 0.6966(6) 0.0399(17) Uani 1 1 d .
H5 H -0.2890 0.4255 0.6433 0.048 Uiso 1 1 calc R
C6 C -0.1063(6) 0.4583(6) 0.6889(5) 0.0263(13) Uani 1 1 d .
C7 C -0.1611(6) 0.4296(6) 0.5257(5) 0.0288(14) Uani 1 1 d .
H7A H -0.1977 0.4965 0.5418 0.035 Uiso 1 1 calc R
H7B H -0.2254 0.3563 0.5057 0.035 Uiso 1 1 calc R
C8 C -0.1007(6) 0.4286(6) 0.4474(4) 0.0261(14) Uani 1 1 d .
H8A H -0.0618 0.3632 0.4322 0.031 Uiso 1 1 calc R
H8B H -0.1610 0.4184 0.3914 0.031 Uiso 1 1 calc R
C9 C 0.0464(6) 0.5564(6) 0.4092(5) 0.0326(15) Uani 1 1 d .
H9A H -0.0146 0.5501 0.3549 0.039 Uiso 1 1 calc R
H9B H 0.0889 0.4948 0.3889 0.039 Uiso 1 1 calc R
C10 C 0.1369(6) 0.6793(6) 0.4503(6) 0.0342(16) Uani 1 1 d .
H10A H 0.1681 0.6961 0.4008 0.041 Uiso 1 1 calc R
H10B H 0.0959 0.7399 0.4771 0.041 Uiso 1 1 calc R
C11 C 0.3147(10) 0.8003(7) 0.5712(6) 0.052(2) Uani 1 1 d .
H11A H 0.2670 0.8536 0.5991 0.062 Uiso 1 1 calc R
H11B H 0.3480 0.8286 0.5272 0.062 Uiso 1 1 calc R
C12 C 0.4140(8) 0.8067(7) 0.6440(7) 0.049(2) Uani 1 1 d .
H12A H 0.4899 0.8380 0.6309 0.059 Uiso 1 1 calc R
H12B H 0.4097 0.8645 0.7029 0.059 Uiso 1 1 calc R
C13 C 0.5076(8) 0.7135(7) 0.7333(6) 0.048(2) Uani 1 1 d .
H13A H 0.5126 0.7836 0.7877 0.058 Uiso 1 1 calc R
H13B H 0.5873 0.7209 0.7195 0.058 Uiso 1 1 calc R
C14 C 0.4724(6) 0.6005(7) 0.7545(5) 0.0376(16) Uani 1 1 d .
H14A H 0.4618 0.5295 0.6991 0.045 Uiso 1 1 calc R
H14B H 0.5356 0.6012 0.8050 0.045 Uiso 1 1 calc R
C15 C 0.3163(6) 0.4943(6) 0.7958(5) 0.0303(14) Uani 1 1 d .
H15A H 0.3778 0.4843 0.8417 0.036 Uiso 1 1 calc R
H15B H 0.2965 0.4254 0.7373 0.036 Uiso 1 1 calc R
C16 C 0.2015(6) 0.5056(7) 0.8315(5) 0.0333(15) Uani 1 1 d .
H16A H 0.1801 0.4457 0.8578 0.040 Uiso 1 1 calc R
H16B H 0.2157 0.5842 0.8801 0.040 Uiso 1 1 calc R
N1 N 0.0386(6) 0.9330(6) 0.7848(6) 0.0486(17) Uani 1 1 d .
H20 H 0.0096 0.9945 0.8019 0.058 Uiso 1 1 calc R
C21 C -0.0175(7) 0.8467(8) 0.7044(6) 0.045(2) Uani 1 1 d .
H21 H -0.0887 0.8502 0.6676 0.054 Uiso 1 1 calc R
C20 C 0.0322(11) 0.7467(9) 0.6738(6) 0.081(4) Uani 1 1 d .
H1 H -0.0046 0.6848 0.6157 0.097 Uiso 1 1 calc R
C19 C 0.1358(8) 0.7424(7) 0.7314(6) 0.0417(18) Uani 1 1 d .
H17 H 0.1685 0.6768 0.7134 0.050 Uiso 1 1 calc R
C18 C 0.1910(6) 0.8383(6) 0.8174(5) 0.0323(14) Uani 1 1 d .
C22 C 0.2211(9) 0.4315(7) 0.5396(6) 0.044(2) Uani 1 1 d .
H22 H 0.1863 0.4862 0.5768 0.053 Uiso 1 1 calc R
C23 C 0.1755(7) 0.3094(6) 0.5176(5) 0.0314(15) Uani 1 1 d .
C24 C 0.2313(7) 0.2341(7) 0.4623(6) 0.0388(17) Uani 1 1 d .
H24 H 0.2028 0.1520 0.4457 0.047 Uiso 1 1 calc R
C25 C 0.3285(8) 0.2765(7) 0.4305(7) 0.049(2) Uani 1 1 d .
H25 H 0.3644 0.2238 0.3926 0.058 Uiso 1 1 calc R
C26 C 0.3716(9) 0.3998(8) 0.4565(8) 0.054(2) Uani 1 1 d .
H26 H 0.4386 0.4320 0.4385 0.065 Uiso 1 1 calc R
C27 C 0.3636(6) 0.1951(6) 0.8631(5) 0.0303(14) Uani 1 1 d .
C28 C 0.4787(7) 0.1984(8) 0.8452(7) 0.047(2) Uani 1 1 d .
H28 H 0.5461 0.2104 0.8934 0.056 Uiso 1 1 calc R
C29 C 0.4933(9) 0.1838(9) 0.7559(7) 0.057(2) Uani 1 1 d .
H29 H 0.5700 0.1853 0.7438 0.068 Uiso 1 1 calc R
C30 C 0.3930(8) 0.1672(8) 0.6852(7) 0.052(2) Uani 1 1 d .
H30 H 0.4024 0.1556 0.6250 0.062 Uiso 1 1 calc R
C31 C 0.2797(7) 0.1673(6) 0.7020(5) 0.0383(17) Uani 1 1 d .
H31 H 0.2133 0.1570 0.6537 0.046 Uiso 1 1 calc R
C32 C 0.2644(6) 0.1827(5) 0.7908(5) 0.0269(14) Uani 1 1 d .
C33 C 0.0553(6) 0.1923(6) 0.7488(5) 0.0333(15) Uani 1 1 d .
H33A H 0.0293 0.1184 0.6936 0.040 Uiso 1 1 calc R
H33B H 0.0812 0.2581 0.7292 0.040 Uiso 1 1 calc R
C34 C -0.0474(6) 0.2097(6) 0.7938(5) 0.0363(16) Uani 1 1 d .
H34A H -0.0180 0.2754 0.8546 0.044 Uiso 1 1 calc R
H34B H -0.1099 0.2282 0.7546 0.044 Uiso 1 1 calc R
C35 C -0.1974(7) 0.1068(8) 0.8487(6) 0.047(2) Uani 1 1 d .
H35A H -0.2640 0.1222 0.8107 0.056 Uiso 1 1 calc R
H35B H -0.1712 0.1706 0.9105 0.056 Uiso 1 1 calc R
C36 C -0.2388(7) -0.0114(10) 0.8568(7) 0.056(2) Uani 1 1 d .
H36A H -0.3061 -0.0113 0.8867 0.067 Uiso 1 1 calc R
H36B H -0.2665 -0.0750 0.7948 0.067 Uiso 1 1 calc R
C37 C -0.1571(9) -0.1316(11) 0.9303(9) 0.077(4) Uani 1 1 d .
H37A H -0.1829 -0.1999 0.8709 0.093 Uiso 1 1 calc R
H37B H -0.2239 -0.1335 0.9607 0.093 Uiso 1 1 calc R
C38 C -0.0526(9) -0.1438(8) 0.9888(7) 0.058(2) Uani 1 1 d .
H38A H -0.0813 -0.1817 1.0295 0.069 Uiso 1 1 calc R
H38B H -0.0145 -0.1973 0.9486 0.069 Uiso 1 1 calc R
C39 C 0.1438(6) -0.0522(7) 1.0980(6) 0.0408(19) Uani 1 1 d .
H39A H 0.1726 -0.1148 1.0575 0.049 Uiso 1 1 calc R
H39B H 0.1236 -0.0758 1.1482 0.049 Uiso 1 1 calc R
C40 C 0.2423(7) 0.0620(7) 1.1389(6) 0.0400(17) Uani 1 1 d .
H40A H 0.2098 0.1276 1.1706 0.048 Uiso 1 1 calc R
H40B H 0.3079 0.0569 1.1847 0.048 Uiso 1 1 calc R
C41 C 0.3839(7) 0.1922(7) 1.0978(5) 0.0378(17) Uani 1 1 d .
H41A H 0.4477 0.1933 1.1482 0.045 Uiso 1 1 calc R
H41B H 0.3510 0.2603 1.1226 0.045 Uiso 1 1 calc R
C42 C 0.4355(6) 0.2013(7) 1.0208(6) 0.0368(17) Uani 1 1 d .
H42A H 0.4657 0.1319 0.9942 0.044 Uiso 1 1 calc R
H42B H 0.5035 0.2723 1.0438 0.044 Uiso 1 1 calc R
C43 C 0.0733(8) 0.2274(7) 0.0456(5) 0.0424(19) Uani 1 1 d .
H43 H 0.1145 0.1740 0.0152 0.051 Uiso 1 1 calc R
C44 C 0.1080(8) 0.3481(7) 0.0557(5) 0.0394(18) Uani 1 1 d .
C45 C 0.0416(9) 0.4239(8) 0.1010(6) 0.049(2) Uani 1 1 d .
H45 H 0.0608 0.5039 0.1081 0.059 Uiso 1 1 calc R
C46 C -0.0497(10) 0.3820(9) 0.1345(6) 0.057(3) Uani 1 1 d .
H46 H -0.0907 0.4347 0.1663 0.068 Uiso 1 1 calc R
C47 C -0.0852(10) 0.2610(10) 0.1228(7) 0.061(3) Uani 1 1 d .
H47 H -0.1506 0.2312 0.1436 0.073 Uiso 1 1 calc R

loop_
_atom_site_aniso_label
_atom_site_aniso_U_11
_atom_site_aniso_U_22
_atom_site_aniso_U_33
_atom_site_aniso_U_23
_atom_site_aniso_U_13
_atom_site_aniso_U_12
P1 0.0170(6) 0.0145(6) 0.0138(6) 0.0066(5) 0.0030(4) 0.0051(4)
Mo1 0.0167(2) 0.0189(2) 0.0190(2) 0.0091(2) 0.00174(19) 0.00423(18)
Mo2 0.0170(2) 0.0177(2) 0.0191(3) 0.0070(2) 0.00541(18) 0.00510(18)
Mo3 0.0203(2) 0.0205(2) 0.0233(3) 0.0115(2) 0.0078(2) 0.00536(19)
Mo4 0.0304(3) 0.0276(3) 0.0169(3) 0.0131(2) 0.0077(2) 0.0144(2)
Mo5 0.0234(3) 0.0158(2) 0.0201(3) 0.0069(2) 0.00303(19) 0.00738(19)
Mo6 0.0228(3) 0.0161(2) 0.0200(3) 0.0076(2) 0.00321(19) 0.00711(18)
Mo7 0.0292(3) 0.0214(2) 0.0141(2) 0.0056(2) 0.0051(2) 0.0102(2)
Mo8 0.0202(2) 0.0199(2) 0.0156(2) 0.0053(2) 0.00106(19) 0.00702(19)
Mo9 0.0230(3) 0.0161(2) 0.0135(2) 0.00482(19) 0.00365(18) 0.00467(18)
Mo10 0.0193(2) 0.0212(3) 0.0216(3) 0.0104(2) 0.00765(19) 0.00858(19)
Mo11 0.0237(3) 0.0205(2) 0.0156(3) 0.0100(2) 0.00438(19) 0.00650(19)
Mo12 0.0180(2) 0.0177(2) 0.0197(3) 0.0066(2) 0.00336(19) 0.00215(18)
C17 0.042(4) 0.032(4) 0.037(4) 0.014(3) 0.013(3) 0.009(3)
N2 0.061(5) 0.062(5) 0.043(4) 0.023(4) -0.004(3) 0.023(4)
N3 0.075(5) 0.017(3) 0.057(5) 0.014(3) 0.008(4) 0.008(3)
N4 0.051(4) 0.032(3) 0.033(3) 0.009(3) 0.011(3) 0.019(3)
N5 0.070(5) 0.045(4) 0.065(5) 0.038(4) 0.025(4) 0.026(4)
N6 0.057(4) 0.028(3) 0.051(4) 0.007(3) 0.010(3) 0.003(3)
O1 0.023(2) 0.022(2) 0.019(2) 0.0109(17) 0.0081(16) 0.0067(16)
O2 0.026(2) 0.022(2) 0.018(2) 0.0112(17) 0.0066(16) 0.0086(16)
O3 0.022(2) 0.0162(19) 0.023(2) 0.0111(17) 0.0067(16) 0.0067(15)
O4 0.024(2) 0.0166(19) 0.022(2) 0.0078(17) 0.0097(16) 0.0077(15)
O5 0.024(2) 0.027(2) 0.027(2) 0.0071(19) -0.0022(17) 0.0051(17)
O6 0.031(2) 0.029(2) 0.021(2) 0.0053(19) 0.0065(18) 0.0069(18)
O7 0.031(2) 0.032(2) 0.025(2) 0.020(2) 0.0074(18) 0.0091(19)
O8 0.025(2) 0.019(2) 0.028(2) 0.0128(18) 0.0061(17) 0.0056(16)
O9 0.027(2) 0.022(2) 0.027(2) 0.0120(18) 0.0090(18) 0.0070(17)
O10 0.027(2) 0.021(2) 0.030(2) 0.0154(19) 0.0126(18) 0.0086(17)
O11 0.029(2) 0.020(2) 0.024(2) 0.0088(18) 0.0048(17) 0.0076(17)
O12 0.025(2) 0.021(2) 0.023(2) 0.0098(18) -0.0015(17) 0.0018(16)
O13 0.020(2) 0.026(2) 0.022(2) 0.0110(18) 0.0071(16) 0.0049(16)
O14 0.029(2) 0.025(2) 0.023(2) 0.0128(18) 0.0081(17) 0.0070(17)
O15 0.030(2) 0.023(2) 0.023(2) 0.0096(18) 0.0087(17) 0.0087(17)
O16 0.028(2) 0.024(2) 0.024(2) 0.0119(18) 0.0042(17) 0.0106(17)
O17 0.031(2) 0.031(2) 0.038(3) 0.021(2) 0.015(2) 0.0098(19)
O18 0.022(2) 0.026(2) 0.023(2) 0.0102(19) 0.0053(16) 0.0058(16)
O19 0.030(2) 0.020(2) 0.027(2) 0.0121(18) 0.0039(18) 0.0076(17)
O20 0.031(2) 0.022(2) 0.021(2) 0.0082(18) 0.0023(17) 0.0060(17)
O21 0.026(2) 0.031(2) 0.028(2) 0.012(2) 0.0131(18) 0.0169(18)
O22 0.027(2) 0.021(2) 0.019(2) 0.0075(17) 0.0089(16) 0.0052(16)
O23 0.028(2) 0.022(2) 0.032(2) 0.0103(19) 0.0066(19) 0.0045(17)
O24 0.025(2) 0.023(2) 0.024(2) 0.0101(18) 0.0049(17) 0.0066(16)
O25 0.035(2) 0.020(2) 0.036(3) 0.012(2) 0.0058(19) 0.0094(18)
O26 0.029(2) 0.023(2) 0.026(2) 0.0125(19) 0.0018(18) 0.0007(17)
O27 0.034(3) 0.033(2) 0.034(3) 0.013(2) 0.015(2) 0.014(2)
O28 0.031(2) 0.023(2) 0.024(2) 0.0129(18) 0.0118(18) 0.0089(17)
O29 0.029(2) 0.030(2) 0.019(2) 0.0125(19) 0.0059(17) 0.0124(18)
O30 0.027(2) 0.026(2) 0.023(2) 0.0108(19) 0.0043(17) 0.0106(17)
O31 0.031(2) 0.0177(19) 0.016(2) 0.0059(17) 0.0017(17) 0.0047(16)
O32 0.033(2) 0.021(2) 0.020(2) 0.0085(18) 0.0040(17) 0.0107(17)
O33 0.027(2) 0.023(2) 0.024(2) 0.0101(18) 0.0009(17) 0.0059(17)
O34 0.030(2) 0.031(2) 0.023(2) 0.0134(19) 0.0102(17) 0.0113(18)
O35 0.039(3) 0.039(3) 0.027(2) 0.022(2) 0.0133(19) 0.019(2)
O36 0.033(2) 0.034(2) 0.026(2) 0.015(2) 0.0099(19) 0.0156(19)
O37 0.031(2) 0.030(2) 0.028(2) 0.004(2) 0.0001(19) 0.0123(19)
O38 0.030(2) 0.023(2) 0.019(2) 0.0047(18) 0.0054(17) 0.0103(17)
O39 0.032(2) 0.034(2) 0.021(2) 0.004(2) 0.0087(18) 0.0162(19)
O40 0.037(3) 0.027(2) 0.026(2) 0.0108(19) 0.0149(19) 0.0125(19)
O41 0.021(2) 0.029(2) 0.023(2) 0.0089(19) 0.0017(16) 0.0071(17)
O42 0.029(2) 0.026(2) 0.023(2) 0.0088(19) 0.0036(18) 0.0023(18)
O43 0.032(3) 0.023(2) 0.072(4) 0.021(3) 0.009(2) 0.0088(19)
O44 0.134(7) 0.026(3) 0.052(4) 0.022(3) -0.032(4) -0.011(3)
O45 0.024(2) 0.037(3) 0.041(3) 0.018(2) 0.0089(19) 0.0070(19)
O46 0.025(2) 0.034(2) 0.019(2) 0.0104(19) 0.0031(17) 0.0061(18)
O47 0.022(2) 0.034(2) 0.025(2) 0.012(2) 0.0022(17) 0.0077(18)
O48 0.033(3) 0.038(3) 0.040(3) 0.017(2) 0.007(2) 0.012(2)
O49 0.064(4) 0.046(3) 0.063(4) 0.022(3) -0.011(3) 0.009(3)
O50 0.034(3) 0.040(3) 0.077(4) 0.035(3) 0.014(3) 0.013(2)
O51 0.036(3) 0.034(2) 0.032(3) 0.021(2) -0.001(2) 0.003(2)
O52 0.026(2) 0.035(2) 0.031(3) 0.017(2) -0.0008(18) 0.0102(18)
C1 0.027(3) 0.022(3) 0.029(3) 0.011(3) 0.011(3) 0.010(2)
C2 0.037(4) 0.034(4) 0.026(3) 0.006(3) 0.008(3) 0.006(3)
C3 0.045(4) 0.043(4) 0.041(4) 0.018(4) 0.027(3) 0.021(3)
C4 0.049(5) 0.058(5) 0.049(5) 0.025(4) 0.027(4) 0.027(4)
C5 0.035(4) 0.048(4) 0.042(4) 0.020(4) 0.014(3) 0.014(3)
C6 0.031(3) 0.024(3) 0.026(3) 0.009(3) 0.010(3) 0.009(2)
C7 0.020(3) 0.026(3) 0.039(4) 0.017(3) 0.000(3) 0.002(2)
C8 0.028(3) 0.022(3) 0.023(3) 0.009(3) -0.005(2) 0.002(2)
C9 0.033(4) 0.044(4) 0.030(3) 0.021(3) 0.009(3) 0.017(3)
C10 0.037(4) 0.036(4) 0.046(4) 0.026(3) 0.021(3) 0.017(3)
C11 0.089(7) 0.024(4) 0.033(4) 0.014(3) 0.006(4) -0.003(4)
C12 0.041(4) 0.028(4) 0.069(6) 0.013(4) 0.012(4) 0.001(3)
C13 0.058(5) 0.040(4) 0.039(4) 0.019(4) 0.009(4) -0.006(4)
C14 0.033(4) 0.055(4) 0.026(3) 0.020(3) 0.005(3) 0.010(3)
C15 0.029(3) 0.036(3) 0.027(3) 0.018(3) -0.002(3) 0.009(3)
C16 0.027(3) 0.044(4) 0.020(3) 0.010(3) 0.001(3) -0.003(3)
N1 0.045(4) 0.043(4) 0.065(5) 0.027(4) 0.020(3) 0.009(3)
C21 0.034(4) 0.065(6) 0.045(5) 0.027(4) 0.014(3) 0.017(4)
C20 0.102(8) 0.061(6) 0.028(4) -0.004(4) 0.014(5) -0.057(6)
C19 0.060(5) 0.025(3) 0.035(4) 0.003(3) 0.024(4) 0.004(3)
C18 0.043(4) 0.033(3) 0.027(3) 0.014(3) 0.017(3) 0.011(3)
C22 0.072(6) 0.024(3) 0.029(4) 0.007(3) 0.001(4) 0.017(3)
C23 0.045(4) 0.025(3) 0.021(3) 0.009(3) -0.006(3) 0.015(3)
C24 0.046(4) 0.024(3) 0.051(5) 0.012(3) 0.016(3) 0.019(3)
C25 0.050(5) 0.029(4) 0.070(6) 0.018(4) 0.023(4) 0.012(3)
C26 0.054(5) 0.045(5) 0.071(6) 0.036(5) 0.010(4) 0.013(4)
C27 0.034(4) 0.028(3) 0.036(4) 0.021(3) 0.010(3) 0.008(3)
C28 0.031(4) 0.066(5) 0.059(5) 0.035(5) 0.019(4) 0.023(4)
C29 0.053(5) 0.073(6) 0.076(7) 0.045(6) 0.041(5) 0.033(5)
C30 0.063(6) 0.056(5) 0.048(5) 0.023(4) 0.030(4) 0.024(4)
C31 0.055(5) 0.031(4) 0.026(3) 0.007(3) 0.013(3) 0.010(3)
C32 0.027(3) 0.018(3) 0.035(4) 0.012(3) 0.004(3) 0.006(2)
C33 0.028(3) 0.034(3) 0.029(3) 0.013(3) -0.007(3) -0.002(3)
C34 0.028(3) 0.035(4) 0.041(4) 0.017(3) -0.008(3) 0.011(3)
C35 0.043(4) 0.076(6) 0.035(4) 0.027(4) 0.014(3) 0.033(4)
C36 0.033(4) 0.095(7) 0.050(5) 0.046(5) 0.008(4) 0.010(4)
C37 0.037(5) 0.101(9) 0.098(9) 0.071(7) 0.004(5) -0.021(5)
C38 0.072(6) 0.035(4) 0.062(6) 0.026(4) 0.006(5) -0.001(4)
C39 0.032(4) 0.058(5) 0.061(5) 0.047(4) 0.023(4) 0.023(3)
C40 0.049(4) 0.052(4) 0.035(4) 0.027(4) 0.014(3) 0.027(4)
C41 0.034(4) 0.038(4) 0.033(4) 0.019(3) -0.014(3) 0.002(3)
C42 0.022(3) 0.045(4) 0.043(4) 0.027(4) -0.006(3) 0.001(3)
C43 0.069(5) 0.034(4) 0.029(4) 0.011(3) 0.006(3) 0.032(4)
C44 0.053(5) 0.031(4) 0.024(4) -0.002(3) 0.001(3) 0.017(3)
C45 0.061(5) 0.038(4) 0.045(5) 0.005(4) 0.004(4) 0.034(4)
C46 0.073(6) 0.059(6) 0.041(5) 0.011(4) 0.007(4) 0.048(5)
C47 0.072(6) 0.081(7) 0.054(6) 0.036(5) 0.027(5) 0.047(6)

loop_
_atom_type_symbol
_atom_type_description
_atom_type_scat_dispersion_real
_atom_type_scat_dispersion_imag
_atom_type_scat_source
C C 0.0033 0.0016 'International Tables Vol C Tables 4.2.6.8 and 6.1.1.4'
N N 0.0061 0.0033 'International Tables Vol C Tables 4.2.6.8 and 6.1.1.4'
O O 0.0106 0.0060 'International Tables Vol C Tables 4.2.6.8 and 6.1.1.4'
P P 0.1023 0.0942 'International Tables Vol C Tables 4.2.6.8 and 6.1.1.4'
Mo Mo -1.6832 0.6857 'International Tables Vol C Tables 4.2.6.8 and 6.1.1.4'
H H 0.0000 0.0000 'International Tables Vol C Tables 4.2.6.8 and 6.1.1.4'

loop_
_geom_angle_atom_site_label_1
_geom_angle_atom_site_label_2
_geom_angle_atom_site_label_3
_geom_angle
O1 P1 O2 110.1(2)
O1 P1 O4 109.2(2)
O2 P1 O4 109.1(2)
O1 P1 O3 109.7(2)
O2 P1 O3 108.8(2)
O4 P1 O3 109.9(2)
O5 Mo1 O10 103.3(2)
O5 Mo1 O16 103.2(2)
O10 Mo1 O16 97.12(19)
O5 Mo1 O11 98.8(2)
O10 Mo1 O11 155.82(18)
O16 Mo1 O11 87.21(18)
O5 Mo1 O8 101.10(19)
O10 Mo1 O8 85.39(17)
O16 Mo1 O8 154.27(17)
O11 Mo1 O8 80.79(17)
O5 Mo1 O1 169.4(2)
O10 Mo1 O1 87.18(18)
O16 Mo1 O1 73.54(16)
O11 Mo1 O1 71.18(15)
O8 Mo1 O1 81.04(15)
O21 Mo2 O22 104.0(2)
O21 Mo2 O13 102.5(2)
O22 Mo2 O13 97.79(19)
O21 Mo2 O20 99.3(2)
O22 Mo2 O20 154.61(18)
O13 Mo2 O20 86.69(19)
O21 Mo2 O31 101.3(2)
O22 Mo2 O31 85.01(18)
O13 Mo2 O31 154.56(18)
O20 Mo2 O31 80.70(18)
O21 Mo2 O4 169.39(18)
O22 Mo2 O4 86.42(16)
O13 Mo2 O4 73.73(16)
O20 Mo2 O4 70.79(16)
O31 Mo2 O4 81.26(16)
O17 Mo3 O18 103.8(2)
O17 Mo3 O11 102.6(2)
O18 Mo3 O11 96.67(19)
O17 Mo3 O28 99.9(2)
O18 Mo3 O28 154.91(18)
O11 Mo3 O28 86.12(18)
O17 Mo3 O29 101.9(2)
O18 Mo3 O29 85.92(18)
O11 Mo3 O29 153.97(18)
O28 Mo3 O29 81.13(18)
O17 Mo3 O1 169.67(18)
O18 Mo3 O1 86.13(17)
O11 Mo3 O1 72.88(16)
O28 Mo3 O1 70.81(15)
O29 Mo3 O1 81.49(17)
O35 Mo4 O40 103.0(2)
O35 Mo4 O29 103.5(2)
O40 Mo4 O29 98.0(2)
O35 Mo4 O36 99.2(2)
O40 Mo4 O36 87.3(2)
O29 Mo4 O36 154.76(19)
O35 Mo4 O30 101.3(2)
O40 Mo4 O30 154.03(19)
O29 Mo4 O30 84.77(18)
O36 Mo4 O30 80.07(18)
O35 Mo4 O2 169.91(19)
O40 Mo4 O2 73.81(17)
O29 Mo4 O2 86.48(17)
O36 Mo4 O2 71.27(16)
O30 Mo4 O2 80.64(16)
O25 Mo5 O26 103.0(2)
O25 Mo5 O15 103.3(2)
O26 Mo5 O15 98.6(2)
O25 Mo5 O33 101.0(2)
O26 Mo5 O33 85.27(19)
O15 Mo5 O33 153.81(18)
O25 Mo5 O24 99.6(2)
O26 Mo5 O24 154.86(19)
O15 Mo5 O24 86.64(19)
O33 Mo5 O24 79.77(18)
O25 Mo5 O3 170.16(19)
O26 Mo5 O3 86.76(17)
O15 Mo5 O3 73.89(16)
O33 Mo5 O3 80.52(16)
O24 Mo5 O3 70.99(15)
O19 Mo6 O30 104.5(2)
O19 Mo6 O20 101.2(2)
O30 Mo6 O20 97.4(2)
O19 Mo6 O18 103.0(2)
O30 Mo6 O18 86.15(18)
O20 Mo6 O18 153.78(18)
O19 Mo6 O12 98.9(2)
O30 Mo6 O12 155.13(18)
O20 Mo6 O12 86.26(19)
O18 Mo6 O12 80.29(18)
O19 Mo6 O4 168.66(18)
O30 Mo6 O4 86.20(17)
O20 Mo6 O4 73.21(16)
O18 Mo6 O4 81.16(16)
O12 Mo6 O4 71.24(15)
O39 Mo7 O33 104.2(2)
O39 Mo7 O38 102.5(2)
O33 Mo7 O38 97.3(2)
O39 Mo7 O34 101.8(2)
O33 Mo7 O34 86.40(19)
O38 Mo7 O34 153.71(18)
O39 Mo7 O40 99.1(2)
O33 Mo7 O40 155.20(19)
O38 Mo7 O40 85.59(19)
O34 Mo7 O40 80.70(19)
O39 Mo7 O2 169.2(2)
O33 Mo7 O2 86.36(17)
O38 Mo7 O2 73.26(16)
O34 Mo7 O2 81.06(16)
O40 Mo7 O2 70.83(16)
O37 Mo8 O31 104.0(2)
O37 Mo8 O36 103.1(2)
O31 Mo8 O36 97.3(2)
O37 Mo8 O32 99.5(2)
O31 Mo8 O32 86.36(18)
O36 Mo8 O32 155.47(18)
O37 Mo8 O38 97.2(2)
O31 Mo8 O38 156.66(18)
O36 Mo8 O38 87.18(19)
O32 Mo8 O38 80.53(18)
O37 Mo8 O2 168.79(19)
O31 Mo8 O2 87.22(17)
O36 Mo8 O2 74.59(17)
O32 Mo8 O2 81.41(16)
O38 Mo8 O2 71.84(15)
O6 Mo9 O8 104.1(2)
O6 Mo9 O12 102.7(2)
O8 Mo9 O12 98.02(19)
O6 Mo9 O13 98.9(2)
O8 Mo9 O13 154.56(18)
O12 Mo9 O13 87.38(18)
O6 Mo9 O9 101.1(2)
O8 Mo9 O9 84.82(18)
O12 Mo9 O9 154.54(18)
O13 Mo9 O9 80.10(17)
O6 Mo9 O4 169.66(18)
O8 Mo9 O4 86.18(16)
O12 Mo9 O4 74.08(16)
O13 Mo9 O4 71.34(15)
O9 Mo9 O4 80.91(16)
O27 Mo10 O34 104.5(2)
O27 Mo10 O28 103.3(2)
O34 Mo10 O28 97.4(2)
O27 Mo10 O16 99.8(2)
O34 Mo10 O16 153.43(18)
O28 Mo10 O16 87.14(19)
O27 Mo10 O26 101.2(2)
O34 Mo10 O26 84.72(19)
O28 Mo10 O26 154.01(18)
O16 Mo10 O26 80.23(18)
O27 Mo10 O1 169.6(2)
O34 Mo10 O1 85.71(17)
O28 Mo10 O1 72.84(16)
O16 Mo10 O1 70.55(15)
O26 Mo10 O1 81.53(16)
O7 Mo11 O9 104.0(2)
O7 Mo11 O14 102.2(2)
O9 Mo11 O14 97.07(19)
O7 Mo11 O10 101.2(2)
O9 Mo11 O10 86.08(18)
O14 Mo11 O10 154.84(19)
O7 Mo11 O15 98.8(2)
O9 Mo11 O15 155.65(19)
O14 Mo11 O15 86.24(18)
O10 Mo11 O15 81.18(17)
O7 Mo11 O3 169.37(18)
O9 Mo11 O3 86.29(17)
O14 Mo11 O3 73.58(17)
O10 Mo11 O3 81.76(16)
O15 Mo11 O3 71.46(15)
O23 Mo12 O32 103.6(2)
O23 Mo12 O24 101.8(2)
O32 Mo12 O24 97.51(19)
O23 Mo12 O22 101.44(19)
O32 Mo12 O22 84.81(18)
O24 Mo12 O22 155.37(17)
O23 Mo12 O14 98.5(2)
O32 Mo12 O14 155.88(18)
O24 Mo12 O14 87.29(19)
O22 Mo12 O14 81.35(18)
O23 Mo12 O3 169.62(19)
O32 Mo12 O3 86.56(18)
O24 Mo12 O3 74.24(16)
O22 Mo12 O3 81.47(15)
O14 Mo12 O3 71.95(16)
N1 C17 C18 121.8(7)
N1 C17 H19 119.1
C18 C17 H19 119.1
C18 N2 H2A 120.0
C18 N2 H2B 120.0
H2A N2 H2B 120.0
C22 N3 C26 125.1(7)
C22 N3 H3 117.5
C26 N3 H3 117.5
C23 N4 H4A 120.0
C23 N4 H4B 120.0
H4A N4 H4B 120.0
C43 N5 C47 124.0(8)
C43 N5 H5A 118.0
C47 N5 H5A 118.0
C44 N6 H6A 120.0
C44 N6 H6B 120.0
H6A N6 H6B 120.0
P1 O1 Mo1 125.9(2)
P1 O1 Mo3 125.9(2)
Mo1 O1 Mo3 89.65(14)
P1 O1 Mo10 125.8(2)
Mo1 O1 Mo10 88.93(13)
Mo3 O1 Mo10 88.94(13)
P1 O2 Mo8 126.4(2)
P1 O2 Mo7 125.2(2)
Mo8 O2 Mo7 89.87(14)
P1 O2 Mo4 125.6(2)
Mo8 O2 Mo4 89.04(13)
Mo7 O2 Mo4 89.05(14)
P1 O3 Mo12 126.0(2)
P1 O3 Mo11 125.1(2)
Mo12 O3 Mo11 89.65(14)
P1 O3 Mo5 125.9(2)
Mo12 O3 Mo5 89.53(13)
Mo11 O3 Mo5 89.21(13)
P1 O4 Mo6 126.0(2)
P1 O4 Mo2 125.7(2)
Mo6 O4 Mo2 89.39(13)
P1 O4 Mo9 125.7(2)
Mo6 O4 Mo9 89.17(13)
Mo2 O4 Mo9 89.15(13)
Mo9 O8 Mo1 152.0(2)
Mo11 O9 Mo9 151.1(2)
Mo1 O10 Mo11 150.6(2)
Mo3 O11 Mo1 126.2(2)
Mo9 O12 Mo6 125.5(2)
Mo2 O13 Mo9 125.7(2)
Mo11 O14 Mo12 124.8(2)
Mo5 O15 Mo11 125.4(2)
Mo1 O16 Mo10 126.9(2)
Mo3 O18 Mo6 150.4(2)
Mo6 O20 Mo2 126.6(2)
Mo2 O22 Mo12 152.1(2)
Mo12 O24 Mo5 125.2(2)
Mo5 O26 Mo10 151.7(3)
Mo10 O28 Mo3 127.4(2)
Mo4 O29 Mo3 151.8(2)
Mo6 O30 Mo4 151.4(2)
Mo8 O31 Mo2 150.4(2)
Mo12 O32 Mo8 150.5(2)
Mo7 O33 Mo5 150.7(2)
Mo10 O34 Mo7 151.9(3)
Mo8 O36 Mo4 125.0(2)
Mo7 O38 Mo8 125.0(2)
Mo4 O40 Mo7 126.3(2)
C6 O41 C7 117.3(5)
C9 O42 C8 113.6(5)
C10 O43 C11 112.9(6)
C12 O44 C13 118.3(7)
C14 O45 C15 110.4(5)
C1 O46 C16 116.9(5)
C32 O47 C33 116.8(5)
C34 O48 C35 113.3(6)
C37 O49 C36 116.6(7)
C38 O50 C39 115.2(7)
C40 O51 C41 113.1(6)
C27 O52 C42 117.5(5)
O46 C1 C6 116.4(6)
O46 C1 C2 123.4(6)
C6 C1 C2 120.1(6)
C3 C2 C1 118.4(6)
C3 C2 H2 120.8
C1 C2 H2 120.8
C2 C3 C4 121.0(7)
C2 C3 H3A 119.5
C4 C3 H3A 119.5
C5 C4 C3 119.6(8)
C5 C4 H4 120.2
C3 C4 H4 120.2
C6 C5 C4 120.1(7)
C6 C5 H5 120.0
C4 C5 H5 119.9
C5 C6 O41 124.8(6)
C5 C6 C1 120.6(7)
O41 C6 C1 114.6(5)
O41 C7 C8 109.1(5)
O41 C7 H7A 109.9
C8 C7 H7A 109.9
O41 C7 H7B 109.9
C8 C7 H7B 109.9
H7A C7 H7B 108.3
O42 C8 C7 107.3(5)
O42 C8 H8A 110.3
C7 C8 H8A 110.3
O42 C8 H8B 110.3
C7 C8 H8B 110.3
H8A C8 H8B 108.5
O42 C9 C10 108.9(6)
O42 C9 H9A 109.9
C10 C9 H9A 109.9
O42 C9 H9B 109.9
C10 C9 H9B 109.9
H9A C9 H9B 108.3
O43 C10 C9 110.1(6)
O43 C10 H10A 109.6
C9 C10 H10A 109.6
O43 C10 H10B 109.6
C9 C10 H10B 109.6
H10A C10 H10B 108.2
O43 C11 C12 113.9(7)
O43 C11 H11A 108.8
C12 C11 H11A 108.8
O43 C11 H11B 108.8
C12 C11 H11B 108.8
H11A C11 H11B 107.7
O44 C12 C11 117.6(7)
O44 C12 H12A 107.9
C11 C12 H12A 107.9
O44 C12 H12B 107.9
C11 C12 H12B 107.9
H12A C12 H12B 107.2
O44 C13 C14 109.4(6)
O44 C13 H13A 109.8
C14 C13 H13A 109.8
O44 C13 H13B 109.8
C14 C13 H13B 109.8
H13A C13 H13B 108.2
O45 C14 C13 106.4(6)
O45 C14 H14A 110.5
C13 C14 H14A 110.5
O45 C14 H14B 110.5
C13 C14 H14B 110.5
H14A C14 H14B 108.6
O45 C15 C16 107.5(5)
O45 C15 H15A 110.2
C16 C15 H15A 110.2
O45 C15 H15B 110.2
C16 C15 H15B 110.2
H15A C15 H15B 108.5
O46 C16 C15 107.3(5)
O46 C16 H16A 110.2
C15 C16 H16A 110.2
O46 C16 H16B 110.2
C15 C16 H16B 110.2
H16A C16 H16B 108.5
C21 N1 C17 123.6(7)
C21 N1 H20 118.2
C17 N1 H20 118.2
N1 C21 C20 118.6(8)
N1 C21 H21 120.7
C20 C21 H21 120.7
C19 C20 C21 119.2(7)
C19 C20 H1 120.4
C21 C20 H1 120.4
C20 C19 C18 119.0(8)
C20 C19 H17 120.5
C18 C19 H17 120.5
N2 C18 C17 120.5(7)
N2 C18 C19 121.9(7)
C17 C18 C19 117.6(7)
N3 C22 C23 120.3(8)
N3 C22 H22 119.9
C23 C22 H22 119.9
N4 C23 C24 122.3(7)
N4 C23 C22 121.1(7)
C24 C23 C22 116.6(8)
C23 C24 C25 122.1(7)
C23 C24 H24 119.0
C25 C24 H24 119.0
C24 C25 C26 118.7(8)
C24 C25 H25 120.6
C26 C25 H25 120.6
N3 C26 C25 117.3(9)
N3 C26 H26 121.4
C25 C26 H26 121.4
O52 C27 C28 124.5(7)
O52 C27 C32 116.4(6)
C28 C27 C32 119.0(7)
C29 C28 C27 120.3(8)
C29 C28 H28 119.9
C27 C28 H28 119.9
C30 C29 C28 119.4(8)
C30 C29 H29 120.3
C28 C29 H29 120.3
C31 C30 C29 121.3(8)
C31 C30 H30 119.3
C29 C30 H30 119.3
C30 C31 C32 119.8(8)
C30 C31 H31 120.1
C32 C31 H31 120.1
C31 C32 O47 125.0(6)
C31 C32 C27 120.2(7)
O47 C32 C27 114.8(6)
O47 C33 C34 108.1(6)
O47 C33 H33A 110.1
C34 C33 H33A 110.1
O47 C33 H33B 110.1
C34 C33 H33B 110.1
H33A C33 H33B 108.4
O48 C34 C33 107.8(6)
O48 C34 H34A 110.1
C33 C34 H34A 110.1
O48 C34 H34B 110.1
C33 C34 H34B 110.1
H34A C34 H34B 108.5
O48 C35 C36 107.4(7)
O48 C35 H35A 110.2
C36 C35 H35A 110.2
O48 C35 H35B 110.2
C36 C35 H35B 110.2
H35A C35 H35B 108.5
O49 C36 C35 107.6(7)
O49 C36 H36A 110.2
C35 C36 H36A 110.2
O49 C36 H36B 110.2
C35 C36 H36B 110.2
H36A C36 H36B 108.5
O49 C37 C38 114.4(8)
O49 C37 H37A 108.6
C38 C37 H37A 108.7
O49 C37 H37B 108.6
C38 C37 H37B 108.6
H37A C37 H37B 107.6
O50 C38 C37 115.8(8)
O50 C38 H38A 108.3
C37 C38 H38A 108.3
O50 C38 H38B 108.3
C37 C38 H38B 108.3
H38A C38 H38B 107.4
O50 C39 C40 110.3(6)
O50 C39 H39A 109.6
C40 C39 H39A 109.6
O50 C39 H39B 109.6
C40 C39 H39B 109.6
H39A C39 H39B 108.1
O51 C40 C39 109.0(6)
O51 C40 H40A 109.9
C39 C40 H40A 109.9
O51 C40 H40B 109.9
C39 C40 H40B 109.9
H40A C40 H40B 108.3
O51 C41 C42 110.1(6)
O51 C41 H41A 109.6
C42 C41 H41A 109.6
O51 C41 H41B 109.6
C42 C41 H41B 109.6
H41A C41 H41B 108.2
C41 C42 O52 108.6(6)
C41 C42 H42A 110.0
O52 C42 H42A 110.0
C41 C42 H42B 110.0
O52 C42 H42B 110.0
H42A C42 H42B 108.3
N5 C43 C44 120.5(8)
N5 C43 H43 119.7
C44 C43 H43 119.7
N6 C44 C45 122.4(8)
N6 C44 C43 120.5(8)
C45 C44 C43 117.1(9)
C46 C45 C44 120.5(9)
C46 C45 H45 119.8
C44 C45 H45 119.8
C45 C46 C47 122.1(8)
C45 C46 H46 119.0
C47 C46 H46 119.0
N5 C47 C46 115.7(10)
N5 C47 H47 122.1
C46 C47 H47 122.1

loop_
_geom_bond_atom_site_label_1
_geom_bond_atom_site_label_2
_geom_bond_distance
P1 O1 1.525(4)
P1 O2 1.529(4)
P1 O4 1.531(4)
P1 O3 1.544(4)
Mo1 O5 1.679(4)
Mo1 O10 1.829(4)
Mo1 O16 1.831(4)
Mo1 O11 2.002(4)
Mo1 O8 2.005(4)
Mo1 O1 2.437(4)
Mo2 O21 1.683(4)
Mo2 O22 1.834(4)
Mo2 O13 1.851(4)
Mo2 O20 2.004(5)
Mo2 O31 2.004(4)
Mo2 O4 2.445(4)
Mo3 O17 1.676(5)
Mo3 O18 1.825(4)
Mo3 O11 1.863(4)
Mo3 O28 1.990(4)
Mo3 O29 1.998(4)
Mo3 O1 2.454(4)
Mo4 O35 1.678(5)
Mo4 O40 1.828(4)
Mo4 O29 1.836(4)
Mo4 O36 1.995(5)
Mo4 O30 2.009(4)
Mo4 O2 2.465(4)
Mo5 O25 1.690(4)
Mo5 O26 1.821(4)
Mo5 O15 1.853(4)
Mo5 O33 2.015(4)
Mo5 O24 2.020(4)
Mo5 O3 2.453(4)
Mo6 O19 1.690(4)
Mo6 O30 1.830(4)
Mo6 O20 1.844(5)
Mo6 O18 2.007(4)
Mo6 O12 2.025(4)
Mo6 O4 2.444(4)
Mo7 O39 1.688(4)
Mo7 O33 1.822(5)
Mo7 O38 1.859(4)
Mo7 O34 1.987(4)
Mo7 O40 2.039(5)
Mo7 O2 2.457(4)
Mo8 O37 1.689(5)
Mo8 O31 1.820(4)
Mo8 O36 1.860(5)
Mo8 O32 2.007(4)
Mo8 O38 2.018(4)
Mo8 O2 2.413(4)
Mo9 O6 1.679(4)
Mo9 O8 1.825(4)
Mo9 O12 1.835(4)
Mo9 O13 2.006(4)
Mo9 O9 2.023(4)
Mo9 O4 2.446(4)
Mo10 O27 1.676(5)
Mo10 O34 1.835(4)
Mo10 O28 1.847(4)
Mo10 O16 2.001(4)
Mo10 O26 2.022(4)
Mo10 O1 2.456(4)
Mo11 O7 1.684(4)
Mo11 O9 1.823(4)
Mo11 O14 1.869(4)
Mo11 O10 1.996(4)
Mo11 O15 2.019(4)
Mo11 O3 2.448(4)
Mo12 O23 1.689(5)
Mo12 O32 1.827(4)
Mo12 O24 1.850(4)
Mo12 O22 2.004(4)
Mo12 O14 2.008(4)
Mo12 O3 2.426(4)
C17 N1 1.306(10)
C17 C18 1.380(10)
C17 H19 0.9300
N2 C18 1.363(10)
N2 H2A 0.8600
N2 H2B 0.8600
N3 C22 1.311(13)
N3 C26 1.333(12)
N3 H3 0.8600
N4 C23 1.363(11)
N4 H4A 0.8600
N4 H4B 0.8600
N5 C43 1.316(12)
N5 C47 1.372(12)
N5 H5A 0.8600
N6 C44 1.322(12)
N6 H6A 0.8600
N6 H6B 0.8600
O41 C6 1.380(8)
O41 C7 1.429(8)
O42 C9 1.420(8)
O42 C8 1.425(7)
O43 C10 1.413(9)
O43 C11 1.425(9)
O44 C12 1.320(10)
O44 C13 1.386(10)
O45 C14 1.410(8)
O45 C15 1.428(8)
O46 C1 1.376(7)
O46 C16 1.441(8)
O47 C32 1.385(8)
O47 C33 1.446(7)
O48 C34 1.426(9)
O48 C35 1.439(9)
O49 C37 1.363(12)
O49 C36 1.427(10)
O50 C38 1.393(10)
O50 C39 1.434(9)
O51 C40 1.421(9)
O51 C41 1.440(9)
O52 C27 1.375(9)
O52 C42 1.460(8)
C1 C6 1.393(9)
C1 C2 1.428(9)
C2 C3 1.386(10)
C2 H2 0.9300
C3 C4 1.404(12)
C3 H3A 0.9300
C4 C5 1.402(12)
C4 H4 0.9300
C5 C6 1.379(10)
C5 H5 0.9300
C7 C8 1.503(10)
C7 H7A 0.9700
C7 H7B 0.9700
C8 H8A 0.9700
C8 H8B 0.9700
C9 C10 1.521(10)
C9 H9A 0.9700
C9 H9B 0.9700
C10 H10A 0.9700
C10 H10B 0.9700
C11 C12 1.432(13)
C11 H11A 0.9700
C11 H11B 0.9700
C12 H12A 0.9700
C12 H12B 0.9700
C13 C14 1.531(11)
C13 H13A 0.9700
C13 H13B 0.9700
C14 H14A 0.9700
C14 H14B 0.9700
C15 C16 1.529(9)
C15 H15A 0.9700
C15 H15B 0.9700
C16 H16A 0.9700
C16 H16B 0.9700
N1 C21 1.299(11)
N1 H20 0.8600
C21 C20 1.422(16)
C21 H21 0.9300
C20 C19 1.380(16)
C20 H1 0.9300
C19 C18 1.399(10)
C19 H17 0.9300
C22 C23 1.394(10)
C22 H22 0.9300
C23 C24 1.373(10)
C24 C25 1.383(12)
C24 H24 0.9300
C25 C26 1.394(11)
C25 H25 0.9300
C26 H26 0.9300
C27 C28 1.395(10)
C27 C32 1.401(9)
C28 C29 1.387(13)
C28 H28 0.9300
C29 C30 1.379(13)
C29 H29 0.9300
C30 C31 1.371(12)
C30 H30 0.9300
C31 C32 1.380(10)
C31 H31 0.9300
C33 C34 1.486(10)
C33 H33A 0.9700
C33 H33B 0.9700
C34 H34A 0.9700
C34 H34B 0.9700
C35 C36 1.495(13)
C35 H35A 0.9700
C35 H35B 0.9700
C36 H36A 0.9700
C36 H36B 0.9700
C37 C38 1.440(14)
C37 H37A 0.9700
C37 H37B 0.9700
C38 H38A 0.9700
C38 H38B 0.9700
C39 C40 1.489(12)
C39 H39A 0.9700
C39 H39B 0.9700
C40 H40A 0.9700
C40 H40B 0.9700
C41 C42 1.455(11)
C41 H41A 0.9700
C41 H41B 0.9700
C42 H42A 0.9700
C42 H42B 0.9700
C43 C44 1.408(11)
C43 H43 0.9300
C44 C45 1.398(11)
C45 C46 1.344(16)
C45 H45 0.9300
C46 C47 1.406(15)
C46 H46 0.9300
C47 H47 0.9300
